data_2022600
loop_
_publ_author_name
'Gordon, Matthew N.'
'Liu, Yanyao'
'Shafei, Ibrahim H.'
'Brown, M. Kevin'
'Skrabalak, Sara E.'

_publ_section_title
;
 Crystal structures of three \b-halolactic acids: hydrogen bonding
 resulting in differing <i>Z</i>'
;
_journal_coeditor_code VP3024
_journal_issue 4
_journal_name_full 'Acta Crystallographica Section C'
_journal_page_first 257
_journal_page_last 264
_journal_paper_doi 10.1107/S2053229622002856
_journal_volume 78
_journal_year 2022
_chemical_formula_iupac 'C3 H5 Cl O3'
_chemical_formula_moiety 'C3 H5 Cl O3'
_chemical_formula_sum 'C3 H5 Cl O3'
_chemical_formula_weight 124.52
_chemical_name_common '3-Chlorolactic acid'
_chemical_name_systematic
;
3-Chloro-2-hydroxypropanoic acid
;
_space_group_crystal_system monoclinic
_space_group_IT_number 14
_space_group_name_Hall '-P 2ybc'
_space_group_name_H-M_alt 'P 1 21/c 1'
_atom_sites_solution_hydrogens mixed
_audit_creation_method
;
Olex2 1.5
(compiled 2021.07.19 svn.r715e62df for OlexSys, GUI svn.r6383)
;
_cell_angle_alpha 90
_cell_angle_beta 108.059(2)
_cell_angle_gamma 90
_cell_formula_units_Z 8
_cell_length_a 10.8897(7)
_cell_length_b 10.6951(8)
_cell_length_c 9.0496(6)
_cell_measurement_reflns_used 4811
_cell_measurement_temperature 153.00
_cell_measurement_theta_max 25.98
_cell_measurement_theta_min 3.04
_cell_volume 1002.05(12)
_computing_cell_refinement
;
SAINT (Bruker, 2016)
;
_computing_data_collection
;
APEX3 (Bruker, 2016)
;
_computing_data_reduction
;
SAINT (Bruker, 2016)
;
_computing_molecular_graphics
;
OLEX2 (Dolomanov <i>et al.</i>, 2009)
;
_computing_publication_material
;
OLEX2 (Dolomanov <i>et al.</i>, 2009),
Mercury (Macrae <i>et al.</i>, 2020) and
CrystalExplorer (Spackman <i>et al.</i>, 2021)
;
_computing_structure_refinement
;
SHELXL2017 (Sheldrick, 2015<i>b</i>)
;
_computing_structure_solution
;
SHELXT2018 (Sheldrick, 2015<i>a</i>)
;
_diffrn_ambient_temperature 153.00
_diffrn_measured_fraction_theta_full 0.999
_diffrn_measured_fraction_theta_max 0.999
_diffrn_measurement_device_type 'Bruker Venture D8'
_diffrn_measurement_method '\f and \w scans'
_diffrn_radiation_probe x-ray
_diffrn_radiation_type MoK\a
_diffrn_radiation_wavelength 0.71073
_diffrn_reflns_av_R_equivalents 0.1288
_diffrn_reflns_av_unetI/netI 0.0470
_diffrn_reflns_limit_h_max 13
_diffrn_reflns_limit_h_min -14
_diffrn_reflns_limit_k_max 13
_diffrn_reflns_limit_k_min -13
_diffrn_reflns_limit_l_max 11
_diffrn_reflns_limit_l_min -11
_diffrn_reflns_number 34621
_diffrn_reflns_theta_full 25.242
_diffrn_reflns_theta_max 27.500
_diffrn_reflns_theta_min 2.738
_exptl_absorpt_coefficient_mu 0.649
_exptl_absorpt_correction_T_max 0.7456
_exptl_absorpt_correction_T_min 0.6821
_exptl_absorpt_correction_type multi-scan
_exptl_absorpt_process_details
;
(SADABS2016; Bruker, 2016)
;
_exptl_crystal_colour colourless
_exptl_crystal_density_diffrn 1.651
_exptl_crystal_description plate
_exptl_crystal_F_000 512
_exptl_crystal_size_max 0.216
_exptl_crystal_size_mid 0.205
_exptl_crystal_size_min 0.076
_refine_diff_density_max 0.280
_refine_diff_density_min -0.317
_refine_ls_extinction_method none
_refine_ls_goodness_of_fit_ref 1.004
_refine_ls_hydrogen_treatment mixed
_refine_ls_matrix_type full
_refine_ls_number_parameters 143
_refine_ls_number_reflns 2294
_refine_ls_number_restraints 0
_refine_ls_restrained_S_all 1.004
_refine_ls_R_factor_all 0.0674
_refine_ls_R_factor_gt 0.0376
_refine_ls_shift/su_max 0.001
_refine_ls_shift/su_mean 0.000
_refine_ls_structure_factor_coef Fsqd
_refine_ls_weighting_details 'w=1/[\s^2^(Fo^2^)+(0.0371P)^2^+0.3727P] where P=(Fo^2^+2Fc^2^)/3'
_refine_ls_weighting_scheme calc
_refine_ls_wR_factor_gt 0.0750
_refine_ls_wR_factor_ref 0.0859
_reflns_number_gt 1644
_reflns_number_total 2294
_reflns_threshold_expression 'I > 2\s(I)'
_cod_data_source_file vp3024sup1.cif
_cod_data_source_block 21165
_cod_original_sg_symbol_H-M 'P 21/c'
_cod_database_code 2022600
_shelx_space_group_comment
;
The symmetry employed for this shelxl refinement is uniquely defined
by the following loop, which should always be used as a source of
symmetry information in preference to the above space-group names.
They are only intended as comments.
;
_shelx_estimated_absorpt_t_min 0.872
_shelx_estimated_absorpt_t_max 0.952

loop_
_space_group_symop_operation_xyz
'x, y, z'
'-x, y+1/2, -z+1/2'
'-x, -y, -z'
'x, -y-1/2, z-1/2'

loop_
_atom_site_type_symbol
_atom_site_label
_atom_site_fract_x
_atom_site_fract_y
_atom_site_fract_z
_atom_site_U_iso_or_equiv
_atom_site_adp_type
_atom_site_calc_flag
_atom_site_occupancy
_atom_site_disorder_assembly
_atom_site_disorder_group
Cl Cl1A 0.90026(6) 0.16529(6) 0.46073(7) 0.03398(17) Uani d 1 . .
O O1A 0.61723(15) 0.10079(14) 0.27482(16) 0.0223(3) Uani d 1 . .
H H1A 0.630(2) 0.044(2) 0.224(3) 0.023(7) Uiso d 1 . .
O O2A 0.65712(17) 0.16424(16) 0.66921(17) 0.0304(4) Uani d 1 . .
H H2A 0.637(3) 0.227(3) 0.708(3) 0.046(8) Uiso d 1 . .
O O3A 0.58743(14) 0.28048(13) 0.45347(16) 0.0216(3) Uani d 1 . .
C C1A 0.8043(2) 0.0385(2) 0.4917(3) 0.0234(5) Uani d 1 . .
H H1AA 0.819542 -0.036310 0.435266 0.028 Uiso calc 1 . .
H H1AB 0.830323 0.018025 0.603828 0.028 Uiso calc 1 . .
C C2A 0.6621(2) 0.07151(19) 0.4356(2) 0.0194(4) Uani d 1 . .
H H2AA 0.611759 -0.001565 0.454756 0.023 Uiso calc 1 . .
C C3A 0.63140(19) 0.18414(19) 0.5191(2) 0.0181(4) Uani d 1 . .
Cl Cl1B 0.07951(5) 0.39421(6) 0.36033(7) 0.03451(17) Uani d 1 . .
O O1B 0.36771(15) 0.41250(15) 0.42619(17) 0.0227(4) Uani d 1 . .
H H1B 0.438(3) 0.379(3) 0.457(3) 0.044(8) Uiso d 1 . .
O O2B 0.28656(18) 0.33943(17) 0.76908(19) 0.0352(4) Uani d 1 . .
H H2B 0.296(3) 0.273(3) 0.818(3) 0.041(8) Uiso d 1 . .
O O3B 0.35042(16) 0.21788(14) 0.60475(17) 0.0289(4) Uani d 1 . .
C C1B 0.1898(2) 0.4971(2) 0.4920(2) 0.0233(5) Uani d 1 . .
H H1BA 0.196511 0.576028 0.437887 0.028 Uiso calc 1 . .
H H1BB 0.156841 0.517323 0.579555 0.028 Uiso calc 1 . .
C C2B 0.3218(2) 0.4379(2) 0.5540(2) 0.0191(4) Uani d 1 . .
H H2BA 0.381583 0.498914 0.624543 0.023 Uiso calc 1 . .
C C3B 0.3211(2) 0.3181(2) 0.6435(2) 0.0211(5) Uani d 1 . .

loop_
_atom_site_aniso_label
_atom_site_aniso_U_11
_atom_site_aniso_U_22
_atom_site_aniso_U_33
_atom_site_aniso_U_12
_atom_site_aniso_U_13
_atom_site_aniso_U_23
Cl1A 0.0262(3) 0.0290(3) 0.0477(4) -0.0023(2) 0.0129(3) 0.0052(3)
O1A 0.0316(9) 0.0193(8) 0.0174(8) 0.0009(7) 0.0095(7) -0.0043(7)
O2A 0.0516(11) 0.0238(9) 0.0182(8) 0.0109(8) 0.0144(8) -0.0003(7)
O3A 0.0300(8) 0.0169(8) 0.0207(8) 0.0032(6) 0.0117(6) 0.0016(6)
C1A 0.0255(11) 0.0189(11) 0.0283(12) 0.0028(9) 0.0119(10) 0.0021(9)
C2A 0.0260(11) 0.0171(11) 0.0169(10) -0.0001(9) 0.0095(9) 0.0003(8)
C3A 0.0196(10) 0.0187(12) 0.0176(10) -0.0014(8) 0.0082(9) 0.0007(8)
Cl1B 0.0243(3) 0.0377(4) 0.0383(3) -0.0027(3) 0.0049(3) -0.0039(3)
O1B 0.0245(8) 0.0270(9) 0.0205(8) 0.0054(7) 0.0126(7) 0.0036(6)
O2B 0.0592(12) 0.0280(10) 0.0288(9) 0.0098(9) 0.0287(9) 0.0090(8)
O3B 0.0426(10) 0.0180(8) 0.0309(9) -0.0001(7) 0.0182(8) -0.0014(7)
C1B 0.0273(11) 0.0198(11) 0.0252(11) 0.0024(9) 0.0119(9) 0.0001(9)
C2B 0.0229(11) 0.0186(11) 0.0176(10) -0.0015(8) 0.0091(9) -0.0009(8)
C3B 0.0235(11) 0.0227(12) 0.0175(11) -0.0018(9) 0.0071(9) 0.0001(9)

loop_
_atom_type_symbol
_atom_type_description
_atom_type_scat_dispersion_real
_atom_type_scat_dispersion_imag
_atom_type_scat_source
C C 0.0033 0.0016 'International Tables Vol C Tables 4.2.6.8 and 6.1.1.4'
H H 0.0000 0.0000 'International Tables Vol C Tables 4.2.6.8 and 6.1.1.4'
O O 0.0106 0.0060 'International Tables Vol C Tables 4.2.6.8 and 6.1.1.4'
Cl Cl 0.1484 0.1585 'International Tables Vol C Tables 4.2.6.8 and 6.1.1.4'

loop_
_exptl_crystal_face_index_h
_exptl_crystal_face_index_k
_exptl_crystal_face_index_l
_exptl_crystal_face_perp_dist
-1.00 0.00 1.00 0.0590
1.00 0.00 -1.00 0.0930
0.00 0.00 -1.00 0.0950
0.00 0.00 1.00 0.0640
-1.00 0.00 0.00 0.0190
1.00 0.00 0.00 0.0380
0.00 1.00 0.00 0.1080
0.00 -1.00 0.00 0.0980

loop_
_geom_angle_atom_site_label_1
_geom_angle_atom_site_label_2
_geom_angle_atom_site_label_3
_geom_angle_site_symmetry_1
_geom_angle_site_symmetry_3
_geom_angle
_geom_angle_publ_flag
C2A O1A H1A . . 110.4(16) ?
C3A O2A H2A . . 108(2) ?
Cl1A C1A H1AA . . 109.5 ?
Cl1A C1A H1AB . . 109.5 ?
H1AA C1A H1AB . . 108.0 ?
C2A C1A Cl1A . . 110.94(15) ?
C2A C1A H1AA . . 109.5 ?
C2A C1A H1AB . . 109.5 ?
O1A C2A C1A . . 112.72(16) ?
O1A C2A H2AA . . 108.5 ?
O1A C2A C3A . . 106.11(16) ?
C1A C2A H2AA . . 108.5 ?
C3A C2A C1A . . 112.29(17) ?
C3A C2A H2AA . . 108.5 ?
O2A C3A C2A . . 112.18(18) ?
O3A C3A O2A . . 124.67(19) ?
O3A C3A C2A . . 123.16(18) ?
C2B O1B H1B . . 109.4(19) ?
C3B O2B H2B . . 107.1(18) ?
Cl1B C1B H1BA . . 109.5 ?
Cl1B C1B H1BB . . 109.5 ?
H1BA C1B H1BB . . 108.1 ?
C2B C1B Cl1B . . 110.83(15) ?
C2B C1B H1BA . . 109.5 ?
C2B C1B H1BB . . 109.5 ?
O1B C2B C1B . . 108.19(16) ?
O1B C2B H2BA . . 108.7 ?
O1B C2B C3B . . 109.50(17) ?
C1B C2B H2BA . . 108.7 ?
C1B C2B C3B . . 113.03(17) ?
C3B C2B H2BA . . 108.7 ?
O2B C3B C2B . . 111.23(18) ?
O3B C3B O2B . . 125.2(2) ?
O3B C3B C2B . . 123.54(18) ?

loop_
_geom_bond_atom_site_label_1
_geom_bond_atom_site_label_2
_geom_bond_site_symmetry_2
_geom_bond_distance
_geom_bond_publ_flag
Cl1A C1A . 1.786(2) ?
O1A H1A . 0.80(2) ?
O1A C2A . 1.418(2) ?
O2A H2A . 0.82(3) ?
O2A C3A . 1.316(2) ?
O3A C3A . 1.211(2) ?
C1A H1AA . 0.9900 ?
C1A H1AB . 0.9900 ?
C1A C2A . 1.515(3) ?
C2A H2AA . 1.0000 ?
C2A C3A . 1.513(3) ?
Cl1B C1B . 1.785(2) ?
O1B H1B . 0.81(3) ?
O1B C2B . 1.421(2) ?
O2B H2B . 0.83(3) ?
O2B C3B . 1.323(2) ?
O3B C3B . 1.201(2) ?
C1B H1BA . 0.9900 ?
C1B H1BB . 0.9900 ?
C1B C2B . 1.510(3) ?
C2B H2BA . 1.0000 ?
C2B C3B . 1.517(3) ?

loop_
_geom_hbond_atom_site_label_D
_geom_hbond_atom_site_label_H
_geom_hbond_atom_site_label_A
_geom_hbond_site_symmetry_A
_geom_hbond_distance_DH
_geom_hbond_distance_HA
_geom_hbond_distance_DA
_geom_hbond_angle_DHA
_geom_hbond_publ_flag
O1A H1A O1B 2_645 0.80(2) 1.96(2) 2.752(2) 170(2) yes
O2A H2A O1A 4_566 0.82(3) 1.97(3) 2.770(2) 166(3) yes
O2A H2A O3A 4_566 0.82(3) 2.45(3) 2.959(2) 121(2) yes
C1A H1AA O3B 3_656 0.99 2.63 3.195(3) 116.4 yes
C2A H2AA O3B 3_656 1.00 2.44 3.114(3) 124.3 yes
O1B H1B O3A . 0.81(3) 1.95(3) 2.723(2) 159(3) yes
O2B H2B O1B 4_566 0.83(3) 2.24(3) 3.047(2) 164(2) yes
O2B H2B O3B 4_566 0.83(3) 2.47(3) 2.963(2) 119(2) yes
C1B H1BB Cl1B 3_566 0.99 2.95 3.764(2) 140.5 yes
C2B H2BA O3A 3_666 1.00 2.52 3.177(3) 123.4 yes

loop_
_geom_torsion_atom_site_label_1
_geom_torsion_atom_site_label_2
_geom_torsion_atom_site_label_3
_geom_torsion_atom_site_label_4
_geom_torsion_site_symmetry_1
_geom_torsion_site_symmetry_2
_geom_torsion_site_symmetry_3
_geom_torsion_site_symmetry_4
_geom_torsion
_geom_torsion_publ_flag
Cl1A C1A C2A O1A . . . . 59.7(2) ?
Cl1A C1A C2A C3A . . . . -60.1(2) ?
O1A C2A C3A O2A . . . . 173.88(17) ?
O1A C2A C3A O3A . . . . -5.6(3) ?
C1A C2A C3A O2A . . . . -62.5(2) ?
C1A C2A C3A O3A . . . . 117.9(2) ?
Cl1B C1B C2B O1B . . . . 60.43(19) ?
Cl1B C1B C2B C3B . . . . -61.0(2) ?
O1B C2B C3B O2B . . . . 176.07(17) ?
O1B C2B C3B O3B . . . . -2.9(3) ?
C1B C2B C3B O2B . . . . -63.2(2) ?
C1B C2B C3B O3B . . . . 117.8(2) ?

_cod_database_fobs_code 2022600
